data_1550544
loop_
_publ_author_name
'Jones, Cameron'
'Dange, Deepak'
'Gair, Andrew'
'Jones, Dafydd'
'Juckel, Martin'
'Aldridge, Simon'

_publ_section_title
;
 Acyclic 1,2-Dimagnesioethanes/-ethene Derived from Magnesium(I)
 Compounds: Multipurpose Reagents for Organometallic Synthesis
;
_journal_name_full 'Chemical Science'
_journal_paper_doi 10.1039/C9SC00200F
_journal_year 2019
_chemical_formula_sum 'C64 H78 Mg2 N4'
_chemical_formula_weight 951.92
_space_group_crystal_system triclinic
_space_group_IT_number 2
_space_group_name_Hall '-P 1'
_space_group_name_H-M_alt 'P -1'
_symmetry_space_group_name_Hall '-P 1'
_symmetry_space_group_name_H-M 'P -1'
_atom_sites_solution_hydrogens geom
_audit_creation_method SHELXL-2016/6
_audit_update_record
;
2019-01-11 deposited with the CCDC.
2019-02-04 downloaded from the CCDC.
;
_cell_angle_alpha 108.311(4)
_cell_angle_beta 90.582(3)
_cell_angle_gamma 100.254(3)
_cell_formula_units_Z 1
_cell_length_a 8.6500(3)
_cell_length_b 12.2882(5)
_cell_length_c 13.5191(5)
_cell_measurement_reflns_used 5809
_cell_measurement_temperature 123(2)
_cell_measurement_theta_max 27.00
_cell_measurement_theta_min 2.92
_cell_volume 1339.07(9)
_computing_cell_refinement 'Bruker SAINT'
_computing_data_collection 'Bruker APEX2'
_computing_data_reduction 'Bruker SAINT'
_computing_molecular_graphics 'Bruker SHELXTL'
_computing_publication_material 'Bruker SHELXTL'
_computing_structure_refinement 'SHELXL-2016/6 (Sheldrick, 2016)'
_computing_structure_solution 'SHELXS-97 (Sheldrick 2008)'
_diffrn_ambient_temperature 123(2)
_diffrn_measured_fraction_theta_full 0.999
_diffrn_measured_fraction_theta_max 0.993
_diffrn_measurement_device_type 'Bruker Apex X8'
_diffrn_radiation_type MoK\a
_diffrn_radiation_wavelength 0.71073
_diffrn_reflns_av_R_equivalents 0.0777
_diffrn_reflns_av_unetI/netI 0.0680
_diffrn_reflns_Laue_measured_fraction_full 0.999
_diffrn_reflns_Laue_measured_fraction_max 0.993
_diffrn_reflns_limit_h_max 10
_diffrn_reflns_limit_h_min -11
_diffrn_reflns_limit_k_max 15
_diffrn_reflns_limit_k_min -15
_diffrn_reflns_limit_l_max 17
_diffrn_reflns_limit_l_min -17
_diffrn_reflns_number 22800
_diffrn_reflns_point_group_measured_fraction_full 0.999
_diffrn_reflns_point_group_measured_fraction_max 0.993
_diffrn_reflns_theta_full 25.242
_diffrn_reflns_theta_max 26.999
_diffrn_reflns_theta_min 2.923
_diffrn_source 'fine-focus sealed tube'
_exptl_absorpt_coefficient_mu 0.089
_exptl_absorpt_correction_T_max 0.9903
_exptl_absorpt_correction_T_min 0.9790
_exptl_absorpt_correction_type multi-scan
_exptl_absorpt_process_details 'Sortav (Blessing)'
_exptl_crystal_colour red-orange
_exptl_crystal_density_diffrn 1.180
_exptl_crystal_description block
_exptl_crystal_F_000 514
_exptl_crystal_size_max 0.210
_exptl_crystal_size_mid 0.170
_exptl_crystal_size_min 0.110
_refine_diff_density_max 0.424
_refine_diff_density_min -0.418
_refine_diff_density_rms 0.056
_refine_ls_extinction_method none
_refine_ls_goodness_of_fit_ref 1.043
_refine_ls_hydrogen_treatment constr
_refine_ls_matrix_type full
_refine_ls_number_parameters 322
_refine_ls_number_reflns 5809
_refine_ls_number_restraints 0
_refine_ls_restrained_S_all 1.043
_refine_ls_R_factor_all 0.0718
_refine_ls_R_factor_gt 0.0533
_refine_ls_shift/su_max 0.000
_refine_ls_shift/su_mean 0.000
_refine_ls_structure_factor_coef Fsqd
_refine_ls_weighting_details 'w=1/[\s^2^(Fo^2^)+(0.0728P)^2^+0.3445P] where P=(Fo^2^+2Fc^2^)/3'
_refine_ls_weighting_scheme calc
_refine_ls_wR_factor_gt 0.1382
_refine_ls_wR_factor_ref 0.1501
_reflns_Friedel_coverage 0.000
_reflns_number_gt 4436
_reflns_number_total 5809
_reflns_threshold_expression 'I > 2\s(I)'
_cod_data_source_file c9sc00200f2.cif
_cod_data_source_block Cj1325
_cod_database_code 1550544
_shelx_shelxl_version_number 2016/6
_shelx_space_group_comment
;
The symmetry employed for this shelxl refinement is uniquely defined
by the following loop, which should always be used as a source of
symmetry information in preference to the above space-group names.
They are only intended as comments.
;
_shelx_estimated_absorpt_t_min 0.982
_shelx_estimated_absorpt_t_max 0.990

loop_
_space_group_symop_operation_xyz
'x, y, z'
'-x, -y, -z'

loop_
_atom_site_label
_atom_site_type_symbol
_atom_site_fract_x
_atom_site_fract_y
_atom_site_fract_z
_atom_site_U_iso_or_equiv
_atom_site_adp_type
_atom_site_occupancy
_atom_site_site_symmetry_order
_atom_site_calc_flag
_atom_site_refinement_flags_posn
_atom_site_refinement_flags_adp
Mg1 Mg 0.45430(6) 0.43104(5) 0.32661(4) 0.02161(16) Uani 1 1 d . .
N1 N 0.46558(16) 0.54787(12) 0.24768(11) 0.0210(3) Uani 1 1 d . .
C1 C 0.41771(18) 0.46016(15) 0.48969(13) 0.0216(3) Uani 1 1 d . .
H1 H 0.429058 0.387273 0.504837 0.026 Uiso 1 1 calc R U
N2 N 0.37142(16) 0.29100(12) 0.19777(11) 0.0215(3) Uani 1 1 d . .
C2 C 0.29273(19) 0.50729(15) 0.55190(13) 0.0224(4) Uani 1 1 d . .
C3 C 0.1520(2) 0.43191(16) 0.56042(14) 0.0262(4) Uani 1 1 d . .
H3 H 0.138675 0.350571 0.524171 0.031 Uiso 1 1 calc R U
C4 C 0.0349(2) 0.47422(18) 0.61993(15) 0.0313(4) Uani 1 1 d . .
H4 H -0.058621 0.421667 0.622747 0.038 Uiso 1 1 calc R U
C5 C 0.0498(2) 0.59233(19) 0.67629(16) 0.0331(4) Uani 1 1 d . .
H5 H -0.031534 0.619991 0.718091 0.040 Uiso 1 1 calc R U
C6 C 0.1840(2) 0.66809(18) 0.67043(15) 0.0303(4) Uani 1 1 d . .
H6 H 0.194872 0.749020 0.707686 0.036 Uiso 1 1 calc R U
C7 C 0.3057(2) 0.62692(16) 0.60964(14) 0.0245(4) Uani 1 1 d . .
H7 H 0.398290 0.680574 0.607392 0.029 Uiso 1 1 calc R U
C8 C 0.56400(19) 0.66085(15) 0.29010(13) 0.0216(3) Uani 1 1 d . .
C9 C 0.50701(19) 0.74893(15) 0.36583(14) 0.0231(4) Uani 1 1 d . .
C10 C 0.3377(2) 0.72458(15) 0.39307(14) 0.0245(4) Uani 1 1 d . .
H10A H 0.324313 0.657813 0.420361 0.029 Uiso 1 1 calc R U
H10B H 0.269050 0.699846 0.327794 0.029 Uiso 1 1 calc R U
C11 C 0.2793(2) 0.82439(16) 0.47191(16) 0.0320(4) Uani 1 1 d . .
H11A H 0.346732 0.851118 0.536897 0.048 Uiso 1 1 calc R U
H11B H 0.170735 0.797457 0.486084 0.048 Uiso 1 1 calc R U
H11C H 0.282605 0.889018 0.443632 0.048 Uiso 1 1 calc R U
C12 C 0.6082(2) 0.85503(16) 0.41266(15) 0.0282(4) Uani 1 1 d . .
H12 H 0.571677 0.915396 0.464482 0.034 Uiso 1 1 calc R U
C13 C 0.7623(2) 0.87380(16) 0.38451(16) 0.0318(4) Uani 1 1 d . .
H13 H 0.830516 0.946635 0.417178 0.038 Uiso 1 1 calc R U
C14 C 0.8165(2) 0.78654(17) 0.30899(16) 0.0299(4) Uani 1 1 d . .
H14 H 0.921666 0.800471 0.289756 0.036 Uiso 1 1 calc R U
C15 C 0.7195(2) 0.67872(16) 0.26070(14) 0.0246(4) Uani 1 1 d . .
C16 C 0.7752(2) 0.58003(17) 0.18010(15) 0.0276(4) Uani 1 1 d . .
H16A H 0.703426 0.555126 0.116243 0.033 Uiso 1 1 calc R U
H16B H 0.765652 0.513087 0.207002 0.033 Uiso 1 1 calc R U
C17 C 0.9438(2) 0.6068(2) 0.14953(16) 0.0359(5) Uani 1 1 d . .
H17A H 0.954418 0.670931 0.120020 0.054 Uiso 1 1 calc R U
H17B H 0.968082 0.537232 0.097438 0.054 Uiso 1 1 calc R U
H17C H 1.016952 0.629551 0.211525 0.054 Uiso 1 1 calc R U
C18 C 0.3737(2) 0.61725(16) 0.10974(15) 0.0258(4) Uani 1 1 d . .
H18A H 0.363733 0.690037 0.163850 0.039 Uiso 1 1 calc R U
H18B H 0.283775 0.593192 0.057932 0.039 Uiso 1 1 calc R U
H18C H 0.471539 0.629626 0.075431 0.039 Uiso 1 1 calc R U
C19 C 0.37709(19) 0.52285(15) 0.15916(13) 0.0211(3) Uani 1 1 d . .
C20 C 0.28880(19) 0.41144(15) 0.10475(14) 0.0226(4) Uani 1 1 d . .
H20 H 0.212682 0.409316 0.052688 0.027 Uiso 1 1 calc R U
C21 C 0.29716(19) 0.30302(15) 0.11643(14) 0.0222(4) Uani 1 1 d . .
C22 C 0.2176(2) 0.19649(15) 0.02761(15) 0.0267(4) Uani 1 1 d . .
H22A H 0.279678 0.187948 -0.033690 0.040 Uiso 1 1 calc R U
H22B H 0.111704 0.206030 0.010123 0.040 Uiso 1 1 calc R U
H22C H 0.210147 0.126708 0.049060 0.040 Uiso 1 1 calc R U
C23 C 0.40818(19) 0.18055(15) 0.19363(14) 0.0224(4) Uani 1 1 d . .
C24 C 0.3306(2) 0.11665(16) 0.25445(15) 0.0280(4) Uani 1 1 d . .
C25 C 0.1878(2) 0.14901(18) 0.31185(17) 0.0367(5) Uani 1 1 d . .
H25A H 0.195383 0.139034 0.381497 0.044 Uiso 1 1 calc R U
H25B H 0.186419 0.232276 0.322397 0.044 Uiso 1 1 calc R U
C26 C 0.0359(3) 0.0750(2) 0.2529(2) 0.0555(7) Uani 1 1 d . .
H26A H 0.021669 0.091808 0.187488 0.083 Uiso 1 1 calc R U
H26B H -0.052677 0.093055 0.295664 0.083 Uiso 1 1 calc R U
H26C H 0.040385 -0.007794 0.237201 0.083 Uiso 1 1 calc R U
C27 C 0.3848(2) 0.01774(17) 0.25921(16) 0.0334(4) Uani 1 1 d . .
H27 H 0.333210 -0.026157 0.300096 0.040 Uiso 1 1 calc R U
C28 C 0.5116(2) -0.01743(16) 0.20583(16) 0.0334(4) Uani 1 1 d . .
H28 H 0.547685 -0.084315 0.210724 0.040 Uiso 1 1 calc R U
C29 C 0.5860(2) 0.04524(16) 0.14506(15) 0.0292(4) Uani 1 1 d . .
H29 H 0.672197 0.019882 0.107500 0.035 Uiso 1 1 calc R U
C30 C 0.5373(2) 0.14449(15) 0.13773(14) 0.0239(4) Uani 1 1 d . .
C31 C 0.6221(2) 0.21676(16) 0.07542(15) 0.0282(4) Uani 1 1 d . .
H31A H 0.648054 0.299187 0.120993 0.034 Uiso 1 1 calc R U
H31B H 0.548777 0.212951 0.017176 0.034 Uiso 1 1 calc R U
C32 C 0.7729(2) 0.1809(2) 0.03011(18) 0.0386(5) Uani 1 1 d . .
H32A H 0.847510 0.185070 0.086854 0.058 Uiso 1 1 calc R U
H32B H 0.819798 0.233700 -0.007389 0.058 Uiso 1 1 calc R U
H32C H 0.748457 0.100719 -0.018248 0.058 Uiso 1 1 calc R U

loop_
_atom_site_aniso_label
_atom_site_aniso_U_11
_atom_site_aniso_U_22
_atom_site_aniso_U_33
_atom_site_aniso_U_23
_atom_site_aniso_U_13
_atom_site_aniso_U_12
Mg1 0.0251(3) 0.0208(3) 0.0203(3) 0.0078(2) 0.0017(2) 0.0057(2)
N1 0.0220(7) 0.0202(7) 0.0220(7) 0.0080(6) 0.0018(5) 0.0052(5)
C1 0.0219(8) 0.0226(8) 0.0216(9) 0.0093(7) 0.0008(6) 0.0034(7)
N2 0.0238(7) 0.0207(7) 0.0217(7) 0.0077(6) 0.0015(5) 0.0066(5)
C2 0.0219(8) 0.0291(9) 0.0199(8) 0.0123(7) 0.0005(6) 0.0059(7)
C3 0.0252(9) 0.0295(9) 0.0247(9) 0.0105(8) -0.0007(7) 0.0039(7)
C4 0.0202(8) 0.0470(12) 0.0295(10) 0.0174(9) 0.0010(7) 0.0041(7)
C5 0.0249(9) 0.0501(12) 0.0286(10) 0.0136(9) 0.0044(7) 0.0166(8)
C6 0.0299(9) 0.0353(10) 0.0276(10) 0.0082(8) -0.0009(7) 0.0146(8)
C7 0.0224(8) 0.0287(9) 0.0239(9) 0.0098(7) -0.0005(6) 0.0069(7)
C8 0.0227(8) 0.0229(8) 0.0222(8) 0.0115(7) 0.0001(6) 0.0040(6)
C9 0.0245(8) 0.0236(9) 0.0237(9) 0.0109(7) 0.0016(7) 0.0054(6)
C10 0.0247(8) 0.0228(8) 0.0266(9) 0.0083(7) 0.0040(7) 0.0052(6)
C11 0.0340(10) 0.0257(9) 0.0369(11) 0.0094(8) 0.0090(8) 0.0080(7)
C12 0.0300(9) 0.0236(9) 0.0307(10) 0.0083(8) 0.0022(7) 0.0055(7)
C13 0.0294(9) 0.0234(9) 0.0396(11) 0.0099(8) -0.0022(8) -0.0018(7)
C14 0.0230(9) 0.0322(10) 0.0365(11) 0.0154(9) 0.0026(7) 0.0026(7)
C15 0.0243(8) 0.0280(9) 0.0251(9) 0.0132(8) 0.0022(7) 0.0060(7)
C16 0.0258(9) 0.0327(10) 0.0263(9) 0.0105(8) 0.0029(7) 0.0087(7)
C17 0.0266(9) 0.0518(13) 0.0321(11) 0.0149(10) 0.0062(8) 0.0118(8)
C18 0.0281(9) 0.0259(9) 0.0273(9) 0.0134(8) 0.0008(7) 0.0064(7)
C19 0.0218(8) 0.0238(8) 0.0212(8) 0.0095(7) 0.0048(6) 0.0091(6)
C20 0.0209(8) 0.0270(9) 0.0221(9) 0.0093(7) 0.0005(6) 0.0073(6)
C21 0.0197(8) 0.0244(9) 0.0232(9) 0.0075(7) 0.0037(6) 0.0058(6)
C22 0.0249(8) 0.0244(9) 0.0296(10) 0.0066(8) -0.0013(7) 0.0054(7)
C23 0.0247(8) 0.0198(8) 0.0219(9) 0.0053(7) -0.0016(6) 0.0054(6)
C24 0.0329(9) 0.0247(9) 0.0272(10) 0.0092(8) 0.0020(7) 0.0056(7)
C25 0.0435(11) 0.0330(11) 0.0373(12) 0.0150(9) 0.0145(9) 0.0091(8)
C26 0.0371(12) 0.0514(15) 0.080(2) 0.0236(14) 0.0137(12) 0.0098(10)
C27 0.0438(11) 0.0261(10) 0.0329(11) 0.0144(8) 0.0014(8) 0.0044(8)
C28 0.0429(11) 0.0235(9) 0.0367(11) 0.0115(8) -0.0044(8) 0.0106(8)
C29 0.0317(9) 0.0258(9) 0.0310(10) 0.0072(8) 0.0003(7) 0.0118(7)
C30 0.0259(8) 0.0218(8) 0.0236(9) 0.0059(7) -0.0012(7) 0.0060(6)
C31 0.0279(9) 0.0286(9) 0.0320(10) 0.0125(8) 0.0047(7) 0.0097(7)
C32 0.0325(10) 0.0524(13) 0.0417(12) 0.0244(11) 0.0137(9) 0.0184(9)

loop_
_atom_type_symbol
_atom_type_description
_atom_type_scat_dispersion_real
_atom_type_scat_dispersion_imag
_atom_type_scat_source
C C 0.0033 0.0016 'International Tables Vol C Tables 4.2.6.8 and 6.1.1.4'
H H 0.0000 0.0000 'International Tables Vol C Tables 4.2.6.8 and 6.1.1.4'
N N 0.0061 0.0033 'International Tables Vol C Tables 4.2.6.8 and 6.1.1.4'
Mg Mg 0.0486 0.0363 'International Tables Vol C Tables 4.2.6.8 and 6.1.1.4'

loop_
_geom_angle_atom_site_label_1
_geom_angle_atom_site_label_2
_geom_angle_atom_site_label_3
_geom_angle
_geom_angle_site_symmetry_1
_geom_angle_site_symmetry_3
N1 Mg1 N2 93.68(6) . .
N1 Mg1 C1 127.66(7) . .
N2 Mg1 C1 130.95(7) . .
N1 Mg1 C7 123.77(6) . 2_666
N2 Mg1 C7 102.27(6) . 2_666
C1 Mg1 C7 77.67(6) . 2_666
N1 Mg1 C1 107.88(6) . 2_666
N2 Mg1 C1 157.19(6) . 2_666
C1 Mg1 C1 37.13(7) . 2_666
C7 Mg1 C1 59.72(6) 2_666 2_666
N1 Mg1 C2 106.56(6) . 2_666
N2 Mg1 C2 133.53(6) . 2_666
C1 Mg1 C2 64.93(6) . 2_666
C7 Mg1 C2 32.14(6) 2_666 2_666
C1 Mg1 C2 33.23(5) 2_666 2_666
C19 N1 C8 119.38(14) . .
C19 N1 Mg1 120.91(11) . .
C8 N1 Mg1 119.64(11) . .
C2 C1 C1 116.63(18) . 2_666
C2 C1 Mg1 130.14(12) . .
C1 C1 Mg1 85.49(13) 2_666 .
C2 C1 Mg1 74.14(9) . 2_666
C1 C1 Mg1 57.38(11) 2_666 2_666
Mg1 C1 Mg1 142.87(7) . 2_666
C2 C1 H1 107.2 . .
C1 C1 H1 107.2 2_666 .
Mg1 C1 H1 107.2 . .
Mg1 C1 H1 85.9 2_666 .
C21 N2 C23 120.63(14) . .
C21 N2 Mg1 121.37(12) . .
C23 N2 Mg1 117.76(11) . .
C7 C2 C3 116.18(16) . .
C7 C2 C1 123.21(16) . .
C3 C2 C1 120.57(16) . .
C7 C2 Mg1 72.57(10) . 2_666
C3 C2 Mg1 126.66(12) . 2_666
C1 C2 Mg1 72.63(9) . 2_666
C4 C3 C2 121.38(18) . .
C4 C3 H3 119.3 . .
C2 C3 H3 119.3 . .
C3 C4 C5 121.59(18) . .
C3 C4 H4 119.2 . .
C5 C4 H4 119.2 . .
C6 C5 C4 118.91(17) . .
C6 C5 H5 120.5 . .
C4 C5 H5 120.5 . .
C5 C6 C7 120.59(18) . .
C5 C6 H6 119.7 . .
C7 C6 H6 119.7 . .
C6 C7 C2 121.33(17) . .
C6 C7 Mg1 126.37(13) . 2_666
C2 C7 Mg1 75.29(10) . 2_666
C6 C7 H7 119.3 . .
C2 C7 H7 119.3 . .
Mg1 C7 H7 69.8 2_666 .
C9 C8 C15 121.29(16) . .
C9 C8 N1 119.22(15) . .
C15 C8 N1 119.32(15) . .
C12 C9 C8 118.60(16) . .
C12 C9 C10 122.73(16) . .
C8 C9 C10 118.67(15) . .
C9 C10 C11 116.73(15) . .
C9 C10 H10A 108.1 . .
C11 C10 H10A 108.1 . .
C9 C10 H10B 108.1 . .
C11 C10 H10B 108.1 . .
H10A C10 H10B 107.3 . .
C10 C11 H11A 109.5 . .
C10 C11 H11B 109.5 . .
H11A C11 H11B 109.5 . .
C10 C11 H11C 109.5 . .
H11A C11 H11C 109.5 . .
H11B C11 H11C 109.5 . .
C13 C12 C9 120.72(17) . .
C13 C12 H12 119.6 . .
C9 C12 H12 119.6 . .
C14 C13 C12 120.05(17) . .
C14 C13 H13 120.0 . .
C12 C13 H13 120.0 . .
C13 C14 C15 121.14(16) . .
C13 C14 H14 119.4 . .
C15 C14 H14 119.4 . .
C14 C15 C8 118.20(16) . .
C14 C15 C16 122.84(16) . .
C8 C15 C16 118.95(16) . .
C15 C16 C17 116.08(16) . .
C15 C16 H16A 108.3 . .
C17 C16 H16A 108.3 . .
C15 C16 H16B 108.3 . .
C17 C16 H16B 108.3 . .
H16A C16 H16B 107.4 . .
C16 C17 H17A 109.5 . .
C16 C17 H17B 109.5 . .
H17A C17 H17B 109.5 . .
C16 C17 H17C 109.5 . .
H17A C17 H17C 109.5 . .
H17B C17 H17C 109.5 . .
C19 C18 H18A 109.5 . .
C19 C18 H18B 109.5 . .
H18A C18 H18B 109.5 . .
C19 C18 H18C 109.5 . .
H18A C18 H18C 109.5 . .
H18B C18 H18C 109.5 . .
N1 C19 C20 124.24(15) . .
N1 C19 C18 119.29(15) . .
C20 C19 C18 116.43(15) . .
C21 C20 C19 129.25(15) . .
C21 C20 H20 115.4 . .
C19 C20 H20 115.4 . .
N2 C21 C20 123.77(16) . .
N2 C21 C22 120.56(15) . .
C20 C21 C22 115.66(15) . .
C21 C22 H22A 109.5 . .
C21 C22 H22B 109.5 . .
H22A C22 H22B 109.5 . .
C21 C22 H22C 109.5 . .
H22A C22 H22C 109.5 . .
H22B C22 H22C 109.5 . .
C24 C23 C30 120.45(16) . .
C24 C23 N2 120.55(15) . .
C30 C23 N2 118.51(15) . .
C27 C24 C23 118.61(17) . .
C27 C24 C25 119.10(17) . .
C23 C24 C25 122.26(16) . .
C26 C25 C24 112.02(19) . .
C26 C25 H25A 109.2 . .
C24 C25 H25A 109.2 . .
C26 C25 H25B 109.2 . .
C24 C25 H25B 109.2 . .
H25A C25 H25B 107.9 . .
C25 C26 H26A 109.5 . .
C25 C26 H26B 109.5 . .
H26A C26 H26B 109.5 . .
C25 C26 H26C 109.5 . .
H26A C26 H26C 109.5 . .
H26B C26 H26C 109.5 . .
C28 C27 C24 121.36(18) . .
C28 C27 H27 119.3 . .
C24 C27 H27 119.3 . .
C27 C28 C29 119.60(17) . .
C27 C28 H28 120.2 . .
C29 C28 H28 120.2 . .
C28 C29 C30 121.48(17) . .
C28 C29 H29 119.3 . .
C30 C29 H29 119.3 . .
C29 C30 C23 118.49(17) . .
C29 C30 C31 121.98(16) . .
C23 C30 C31 119.48(15) . .
C30 C31 C32 115.76(15) . .
C30 C31 H31A 108.3 . .
C32 C31 H31A 108.3 . .
C30 C31 H31B 108.3 . .
C32 C31 H31B 108.3 . .
H31A C31 H31B 107.4 . .
C31 C32 H32A 109.5 . .
C31 C32 H32B 109.5 . .
H32A C32 H32B 109.5 . .
C31 C32 H32C 109.5 . .
H32A C32 H32C 109.5 . .
H32B C32 H32C 109.5 . .

loop_
_geom_bond_atom_site_label_1
_geom_bond_atom_site_label_2
_geom_bond_distance
_geom_bond_site_symmetry_2
Mg1 N1 2.0308(15) .
Mg1 N2 2.0399(15) .
Mg1 C1 2.1558(18) .
Mg1 C7 2.5370(17) 2_666
Mg1 C1 2.5517(18) 2_666
Mg1 C2 2.5719(17) 2_666
N1 C19 1.334(2) .
N1 C8 1.432(2) .
C1 C2 1.465(2) .
C1 C1 1.545(3) 2_666
C1 H1 1.0000 .
N2 C21 1.329(2) .
N2 C23 1.433(2) .
C2 C7 1.415(3) .
C2 C3 1.422(2) .
C3 C4 1.373(3) .
C3 H3 0.9500 .
C4 C5 1.393(3) .
C4 H4 0.9500 .
C5 C6 1.372(3) .
C5 H5 0.9500 .
C6 C7 1.409(2) .
C6 H6 0.9500 .
C7 H7 0.9500 .
C8 C9 1.402(2) .
C8 C15 1.406(2) .
C9 C12 1.390(2) .
C9 C10 1.515(2) .
C10 C11 1.519(2) .
C10 H10A 0.9900 .
C10 H10B 0.9900 .
C11 H11A 0.9800 .
C11 H11B 0.9800 .
C11 H11C 0.9800 .
C12 C13 1.389(3) .
C12 H12 0.9500 .
C13 C14 1.383(3) .
C13 H13 0.9500 .
C14 C15 1.391(3) .
C14 H14 0.9500 .
C15 C16 1.509(2) .
C16 C17 1.527(2) .
C16 H16A 0.9900 .
C16 H16B 0.9900 .
C17 H17A 0.9800 .
C17 H17B 0.9800 .
C17 H17C 0.9800 .
C18 C19 1.514(2) .
C18 H18A 0.9800 .
C18 H18B 0.9800 .
C18 H18C 0.9800 .
C19 C20 1.408(2) .
C20 C21 1.404(2) .
C20 H20 0.9500 .
C21 C22 1.518(2) .
C22 H22A 0.9800 .
C22 H22B 0.9800 .
C22 H22C 0.9800 .
C23 C24 1.404(3) .
C23 C30 1.414(2) .
C24 C27 1.397(3) .
C24 C25 1.512(3) .
C25 C26 1.512(3) .
C25 H25A 0.9900 .
C25 H25B 0.9900 .
C26 H26A 0.9800 .
C26 H26B 0.9800 .
C26 H26C 0.9800 .
C27 C28 1.378(3) .
C27 H27 0.9500 .
C28 C29 1.383(3) .
C28 H28 0.9500 .
C29 C30 1.390(2) .
C29 H29 0.9500 .
C30 C31 1.512(3) .
C31 C32 1.525(2) .
C31 H31A 0.9900 .
C31 H31B 0.9900 .
C32 H32A 0.9800 .
C32 H32B 0.9800 .
C32 H32C 0.9800 .
